data_7158971
loop_
_publ_author_name
'Liu, Baolin'
'Deng, Qingsong'
'Zhang, Lei'
'Meng, Xiangtai'

_publ_section_title
;
 Switchable C2/C3 positional selectivity of thioisatins in a
 three-component domino reaction: combined computational and experimental
 studies
;
_journal_name_full 'Organic &amp; Biomolecular Chemistry'
_journal_paper_doi 10.1039/D2OB01764D
_journal_year 2022
_chemical_formula_moiety 'C29 H26 N2 S, C H2 Cl2, C H Cl2'
_chemical_formula_sum 'C31 H29 Cl4 N2 S'
_chemical_formula_weight 603.42
_space_group_crystal_system monoclinic
_space_group_IT_number 14
_space_group_name_Hall '-P 2ybc'
_space_group_name_H-M_alt 'P 1 21/c 1'
_atom_sites_solution_hydrogens geom
_atom_sites_solution_primary dual
_audit_creation_date 2022-06-18
_audit_creation_method
;
Olex2 1.5
(compiled 2022.04.07 svn.rca3783a0 for OlexSys, GUI svn.r6498)
;
_audit_update_record
;
2022-09-06 deposited with the CCDC.	2022-11-02 downloaded from the CCDC.
;
_cell_angle_alpha 90
_cell_angle_beta 101.1760(10)
_cell_angle_gamma 90
_cell_formula_units_Z 4
_cell_length_a 10.57330(10)
_cell_length_b 25.8833(3)
_cell_length_c 11.55000(10)
_cell_measurement_reflns_used 18974
_cell_measurement_temperature 293(2)
_cell_measurement_theta_max 68.0580
_cell_measurement_theta_min 1.7370
_cell_volume 3100.97(5)
_computing_cell_refinement 'CrysAlisPro 1.171.41.89a (Rigaku OD, 2020)'
_computing_data_collection 'CrysAlisPro 1.171.41.89a (Rigaku OD, 2020)'
_computing_data_reduction 'CrysAlisPro 1.171.41.89a (Rigaku OD, 2020)'
_computing_molecular_graphics 'Olex2 1.5 (Dolomanov et al., 2009)'
_computing_publication_material 'Olex2 1.5 (Dolomanov et al., 2009)'
_computing_structure_refinement 'SHELXL 2018/3 (Sheldrick, 2015)'
_computing_structure_solution 'SHELXT 2014/5 (Sheldrick, 2014)'
_diffrn_ambient_temperature 293(2)
_diffrn_detector 'Hybrid Pixel Array Detector'
_diffrn_detector_area_resol_mean 10.0000
_diffrn_measured_fraction_theta_full 0.991
_diffrn_measured_fraction_theta_max 0.991
_diffrn_measurement_details
;
List of Runs (angles in degrees, time in seconds):

  # Type    Start    End  Width  t~exp~   \w     \q     \k     \f   Frames
#--------------------------------------------------------------------------
  1  \w      8.00  69.00   0.50    1.00    --   42.30 -82.00  90.00  122
  2  \w    -46.00  13.00   0.50    1.00    --   42.30 -82.00 -60.00  118
  3  \w     72.00  98.00   0.50    1.00    --   42.30  82.00-180.00   52
  4  \w     38.00  70.00   0.50    1.00    --   42.30 -82.00 -30.00   64
  5  \w    -46.00  24.00   0.50    1.00    --   42.30 -82.00  60.00  140
  6  \w     74.00 128.00   0.50    1.00    --   42.30  54.00 -60.00  108
  7  \w     18.00  54.00   0.50    1.00    --   42.30  43.00  30.00   72
  8  \w    -46.00 -20.00   0.50    1.00    --   42.30 -43.00  90.00   52
  9  \w     28.00  70.00   0.50    1.00    --   42.30 -82.00 -90.00   84
 10  \w    -46.00  10.00   0.50    1.00    --   42.30 -54.00-150.00  112
 11  \w    -39.00 -14.00   0.50    1.00    --   42.30 -82.00 150.00   50
 12  \w     36.00  66.00   0.50    1.00    --   42.30 -82.00  60.00   60
 13  \w    -47.00   2.00   0.50    1.00    --   42.30 -54.00   0.00   98
 14  \w     12.00  69.00   0.50    1.00    --   42.30 -54.00   0.00  114
 15  \w    -18.00  65.00   0.50    1.00    --   42.30 -82.00-111.33  166
 16  \w     85.00 131.00   0.50    1.00    --   42.30  43.00  30.00   92
 17  \w     35.00  69.00   0.50    1.00    --   42.30 -82.00 150.00   68
 18  \w     32.00  61.00   0.50    1.00    --   42.30 -43.00  90.00   58
 19  \w    -10.00  21.00   0.50    1.00    --   42.30 -82.00 150.00   62
 20  \w     21.00  71.00   0.50    1.00    --   42.30  82.00-180.00  100
 21  \w     -7.00  20.00   0.50    1.00    --   42.30 -82.00 -90.00   54
 22  \w     47.00  72.00   0.50    1.00    --   42.30 -54.00-150.00   50
 23  \w    -20.00   5.00   0.50    1.00    --   42.30 -82.00  90.00   50
 24  \w     44.00  69.00   0.50    1.00    --   42.30 -82.00 -60.00   50
 25  \w      4.00 121.00   0.50    3.00    --   93.70 -82.00 120.00  234
 26  \w     13.00 121.00   0.50    3.00    --   93.70 -59.00 -30.00  216
 27  \w     35.00  80.00   0.50    3.00    --   93.70 -82.00 -60.00   90
 28  \w     87.00 113.00   0.50    3.00    --   93.70 -82.00 150.00   52
 29  \w     15.00 108.00   0.50    3.00    --   93.70 -82.00 -30.00  186
 30  \w     50.00  92.00   0.50    3.00    --   93.70 -82.00-180.00   84
 31  \w     99.00 175.00   0.50    3.00    --   93.70  68.00 -90.00  152
 32  \w      9.00 106.00   0.50    3.00    --   93.70 -82.00-120.00  194
 33  \w     41.00  85.00   0.50    3.00    --   93.70 -82.00  60.00   88
 34  \w      4.00  95.00   0.50    3.00    --   93.70 -82.00-157.95  182
 35  \w     26.00  52.00   0.50    3.00    --   93.70 -82.00  30.00   52
 36  \w     55.00  99.00   0.50    3.00    --   93.70 -82.00 -90.00   88
 37  \w     66.00 124.00   0.50    3.00    --   93.70 -42.00-180.00  116
 38  \w     53.00  92.00   0.50    3.00    --   93.70 -82.00  90.00   78
 39  \w     83.00 122.00   0.50    3.00    --   93.70 -50.00  60.00   78
 40  \w     26.00  53.00   0.50    3.00    --   93.70 -50.00  60.00   54
 41  \w     10.00  47.00   0.50    3.00    --   93.70 -42.00-180.00   74
 42  \w    141.00 181.00   0.50    3.00    --   93.70  50.00  30.00   80
 43  \w     59.00 127.00   0.50    3.00    --   93.70  33.00  90.00  136
 44  \w     77.00 103.00   0.50    3.00    --   93.70  50.00  30.00   52
 45  \w    149.00 183.00   0.50    3.00    --   93.70   8.00  60.00   68
 46  \w     75.00 101.00   0.50    3.00    --   93.70 -82.00  30.00   52
 47  \w     69.00 101.00   0.50    3.00    --   93.70 -82.00   0.00   64
 48  \w     25.00  51.00   0.50    3.00    --   93.70 -82.00   0.00   52
 49  \w    109.00 173.00   0.50    3.00    --   93.70  59.00 -60.00  128
 50  \w     67.00  93.00   0.50    3.00    --   93.70 -82.00-150.00   52
 51  \w     38.00 142.00   0.50    3.00    --   93.70   8.00  60.00  208
 52  \w     64.00  91.00   0.50    3.00    --   93.70 -82.00 145.52   54
;
_diffrn_measurement_device 'four-circle diffractometer'
_diffrn_measurement_device_type 'XtaLAB Pro II AFC12 (RINC): Kappa single'
_diffrn_measurement_method '\w scans'
_diffrn_orient_matrix_type 'CrysAlisPro convention (1999,Acta A55,543-557)'
_diffrn_orient_matrix_UB_11 -0.1338537000
_diffrn_orient_matrix_UB_12 0.0120511000
_diffrn_orient_matrix_UB_13 0.0272309000
_diffrn_orient_matrix_UB_21 -0.0455694000
_diffrn_orient_matrix_UB_22 -0.0549069000
_diffrn_orient_matrix_UB_23 -0.0392666000
_diffrn_orient_matrix_UB_31 0.0453372000
_diffrn_orient_matrix_UB_32 -0.0195370000
_diffrn_orient_matrix_UB_33 0.1273398000
_diffrn_radiation_monochromator mirror
_diffrn_radiation_probe x-ray
_diffrn_radiation_type 'Cu K\a'
_diffrn_radiation_wavelength 1.54184
_diffrn_reflns_av_R_equivalents 0.0395
_diffrn_reflns_av_unetI/netI 0.0234
_diffrn_reflns_Laue_measured_fraction_full 0.991
_diffrn_reflns_Laue_measured_fraction_max 0.991
_diffrn_reflns_limit_h_max 12
_diffrn_reflns_limit_h_min -11
_diffrn_reflns_limit_k_max 29
_diffrn_reflns_limit_k_min -30
_diffrn_reflns_limit_l_max 13
_diffrn_reflns_limit_l_min -11
_diffrn_reflns_number 29665
_diffrn_reflns_point_group_measured_fraction_full 0.991
_diffrn_reflns_point_group_measured_fraction_max 0.991
_diffrn_reflns_theta_full 65.079
_diffrn_reflns_theta_max 65.079
_diffrn_reflns_theta_min 3.415
_diffrn_source 'micro-focus sealed X-ray tube'
_diffrn_source_type 'Rigaku (Cu) X-ray Source'
_exptl_absorpt_coefficient_mu 4.267
_exptl_absorpt_correction_T_max 1.00000
_exptl_absorpt_correction_T_min 0.48333
_exptl_absorpt_correction_type multi-scan
_exptl_absorpt_process_details
;
CrysAlisPro 1.171.41.89a (Rigaku Oxford Diffraction, 2020)
Empirical absorption correction using spherical harmonics,
implemented in SCALE3 ABSPACK scaling algorithm.
;
_exptl_crystal_density_diffrn 1.293
_exptl_crystal_description block
_exptl_crystal_F_000 1252
_exptl_crystal_size_max 0.4
_exptl_crystal_size_mid 0.3
_exptl_crystal_size_min 0.3
_refine_diff_density_max 0.808
_refine_diff_density_min -0.753
_refine_diff_density_rms 0.078
_refine_ls_extinction_coef 0.0036(5)
_refine_ls_extinction_expression Fc^*^=kFc[1+0.001xFc^2^\l^3^/sin(2\q)]^-1/4^
_refine_ls_extinction_method 'SHELXL-2018/3 (Sheldrick 2018)'
_refine_ls_goodness_of_fit_ref 1.025
_refine_ls_hydrogen_treatment constr
_refine_ls_matrix_type full
_refine_ls_number_parameters 425
_refine_ls_number_reflns 5233
_refine_ls_number_restraints 216
_refine_ls_restrained_S_all 1.016
_refine_ls_R_factor_all 0.0743
_refine_ls_R_factor_gt 0.0720
_refine_ls_shift/su_max 0.000
_refine_ls_shift/su_mean 0.000
_refine_ls_structure_factor_coef Fsqd
_refine_ls_weighting_details 'w=1/[\s^2^(Fo^2^)+(0.1455P)^2^+1.8051P] where P=(Fo^2^+2Fc^2^)/3'
_refine_ls_weighting_scheme calc
_refine_ls_wR_factor_gt 0.2094
_refine_ls_wR_factor_ref 0.2124
_reflns_Friedel_coverage 0.000
_reflns_number_gt 4851
_reflns_number_total 5233
_reflns_threshold_expression 'I > 2\s(I)'
_cod_data_source_file d2ob01764d2.cif
_cod_data_source_block mxtlbl2022060901_auto
_cod_database_code 7158971
_shelx_shelxl_version_number 2018/3
_shelx_space_group_comment
;
The symmetry employed for this shelxl refinement is uniquely defined
by the following loop, which should always be used as a source of
symmetry information in preference to the above space-group names.
They are only intended as comments.
;
_shelx_estimated_absorpt_t_max 0.361
_shelx_estimated_absorpt_t_min 0.280
_olex2_refinement_description
;
1. Fixed Uiso
 At 1.2 times of:
  All C(H) groups, All C(H,H) groups, All N(H) groups
 At 1.5 times of:
  All C(H,H,H) groups
2. Uiso/Uaniso restraints and constraints
C20 \\sim C12 \\sim C32 \\sim C19 \\sim C21 \\sim C6: within 3.8A with sigma of
0.01 and sigma for terminal atoms of 0.03 within 3.8A
C6 \\sim C35 \\sim C21 \\sim C19 \\sim C32 \\sim C37 \\sim C12 \\sim C20 \\sim
C34: within 3.8A with sigma of 0.01 and sigma for terminal atoms of 0.03 within
3.8A
3. Others
 Fixed Sof: C6(0.33333) H6A(0.33333) H6B(0.33333) H6C(0.33333) C12(0.33333)
 H12A(0.33333) H12B(0.33333) H12C(0.33333) C19(0.33333) H19A(0.33333)
 H19B(0.33333) H19C(0.33333) C32(0.33333) H32A(0.33333) H32B(0.33333)
 H32C(0.33333) C21(0.33333) H21A(0.33333) H21B(0.33333) H21C(0.33333)
 C20(0.33333) H20A(0.33333) H20B(0.33333) H20C(0.33333) C37(0.33333)
 H37A(0.33333) H37B(0.33333) H37C(0.33333) C35(0.33333) H35A(0.33333)
 H35B(0.33333) H35C(0.33333) C34(0.33333) H34A(0.33333) H34B(0.33333)
 H34C(0.33333) Cl3(0.5) Cl4(0.5) Cl5(0.5) H33A(0.5) H33B(0.5) Cl6(0.5)
4.a Secondary CH2 refined with riding coordinates:
 C7(H7A,H7B), C8(H8A,H8B), C36(H36A,H36B), C33(H33A,H33B)
4.b Aromatic/amide H refined with riding coordinates:
 N12(H12), C18(H18), C31(H31), C25(H25), C22(H22), C27(H27), C16(H16),
 C15(H15), C23(H23), C24(H24), C30(H30), C28(H28), C29(H29)
4.c Idealised Me refined as rotating group:
 C6(H6A,H6B,H6C), C12(H12A,H12B,H12C), C19(H19A,H19B,H19C), C32(H32A,H32B,
 H32C), C21(H21A,H21B,H21C), C20(H20A,H20B,H20C), C37(H37A,H37B,H37C), C35(H35A,
 H35B,H35C), C34(H34A,H34B,H34C)
;
_olex2_submission_special_instructions 'No special instructions were received'
_oxdiff_exptl_absorpt_empirical_details
;
Empirical correction (ABSPACK) includes:
- Absorption correction using spherical harmonics
- Frame scaling
;
_oxdiff_exptl_absorpt_empirical_full_max 1.699
_oxdiff_exptl_absorpt_empirical_full_min 0.646

loop_
_space_group_symop_operation_xyz
'x, y, z'
'-x, y+1/2, -z+1/2'
'-x, -y, -z'
'x, -y-1/2, z-1/2'

loop_
_atom_site_label
_atom_site_type_symbol
_atom_site_fract_x
_atom_site_fract_y
_atom_site_fract_z
_atom_site_U_iso_or_equiv
_atom_site_adp_type
_atom_site_occupancy
_atom_site_site_symmetry_order
_atom_site_calc_flag
_atom_site_refinement_flags_posn
_atom_site_refinement_flags_adp
_atom_site_refinement_flags_occupancy
_atom_site_disorder_assembly
_atom_site_disorder_group
S3 S 0.26150(6) 0.32310(3) 0.44153(6) 0.0467(3) Uani 1 1 d . . . . .
N12 N 0.69219(19) 0.31791(8) 0.70606(17) 0.0387(5) Uani 1 1 d . . . . .
H12 H 0.652098 0.323642 0.762841 0.046 Uiso 1 1 calc R U . . .
N6 N 0.5331(2) 0.24746(9) 0.35236(17) 0.0440(5) Uani 1 1 d . . . . .
C14 C 0.5001(2) 0.33026(9) 0.5481(2) 0.0350(5) Uani 1 1 d . . . . .
C1 C 0.4380(2) 0.37597(9) 0.58119(19) 0.0364(5) Uani 1 1 d . . . . .
C11 C 0.8214(2) 0.30656(10) 0.7182(2) 0.0397(5) Uani 1 1 d . . . . .
C13 C 0.6377(2) 0.31853(9) 0.5867(2) 0.0353(5) Uani 1 1 d . . . . .
C5 C 0.4517(2) 0.24991(9) 0.4220(2) 0.0382(5) Uani 1 1 d . . . . .
C4 C 0.4171(2) 0.29920(9) 0.4744(2) 0.0377(5) Uani 1 1 d . . . . .
C9 C 0.7302(2) 0.30904(10) 0.5212(2) 0.0384(5) Uani 1 1 d . . . . .
C10 C 0.8492(2) 0.30180(10) 0.6046(2) 0.0406(6) Uani 1 1 d . . . . .
C18 C 0.4921(3) 0.41784(10) 0.6501(2) 0.0419(6) Uani 1 1 d . . . . .
H18 H 0.579192 0.417243 0.684706 0.050 Uiso 1 1 calc R U . . .
C26 C 0.3886(2) 0.20243(10) 0.4544(2) 0.0404(6) Uani 1 1 d . . . . .
C2 C 0.3066(2) 0.37715(10) 0.5287(2) 0.0424(6) Uani 1 1 d . . . . .
C17 C 0.4179(3) 0.46005(10) 0.6673(2) 0.0504(7) Uani 1 1 d . . . . .
C31 C 0.3420(3) 0.20015(11) 0.5593(2) 0.0473(6) Uani 1 1 d . . . . .
H31 H 0.353014 0.228344 0.610158 0.057 Uiso 1 1 calc R U . . .
C7 C 0.5870(3) 0.29544(11) 0.3169(2) 0.0470(6) Uani 1 1 d . . . . .
H7A H 0.528868 0.323666 0.324749 0.056 Uiso 1 1 calc R U . . .
H7B H 0.593325 0.293031 0.234421 0.056 Uiso 1 1 calc R U . . .
C25 C 0.9157(3) 0.30082(12) 0.8192(2) 0.0505(6) Uani 1 1 d . . . . .
H25 H 0.895942 0.303431 0.894054 0.061 Uiso 1 1 calc R U . . .
C22 C 0.9761(2) 0.29276(12) 0.5917(3) 0.0516(7) Uani 1 1 d . . . . .
H22 H 0.996619 0.290179 0.517159 0.062 Uiso 1 1 calc R U . . .
C8 C 0.7198(2) 0.30750(12) 0.3901(2) 0.0480(6) Uani 1 1 d . . . . .
H8A H 0.779918 0.281782 0.372159 0.058 Uiso 1 1 calc R U . . .
H8B H 0.747264 0.340726 0.364952 0.058 Uiso 1 1 calc R U . . .
C27 C 0.3707(3) 0.15985(12) 0.3800(3) 0.0549(7) Uani 1 1 d . . . . .
H27 H 0.401237 0.160487 0.309694 0.066 Uiso 1 1 calc R U . . .
C16 C 0.2861(3) 0.45942(12) 0.6143(3) 0.0602(8) Uani 1 1 d . . . . .
H16 H 0.235101 0.487458 0.626100 0.072 Uiso 1 1 calc R U . . .
C15 C 0.2302(3) 0.41923(12) 0.5460(3) 0.0581(8) Uani 1 1 d . . . . .
H15 H 0.143012 0.419993 0.511860 0.070 Uiso 1 1 calc R U . . .
C23 C 1.0706(3) 0.28774(13) 0.6924(3) 0.0612(8) Uani 1 1 d . . . . .
H23 H 1.155578 0.282077 0.685253 0.073 Uiso 1 1 calc R U . . .
C24 C 1.0401(3) 0.29106(13) 0.8044(3) 0.0594(8) Uani 1 1 d . . . . .
H24 H 1.104995 0.286600 0.870575 0.071 Uiso 1 1 calc R U . . .
C30 C 0.2797(3) 0.15647(13) 0.5886(3) 0.0618(8) Uani 1 1 d . . . . .
H30 H 0.249622 0.155296 0.659080 0.074 Uiso 1 1 calc R U . . .
C28 C 0.3079(3) 0.11662(12) 0.4098(4) 0.0691(9) Uani 1 1 d . . . . .
H28 H 0.296122 0.088268 0.359400 0.083 Uiso 1 1 calc R U . . .
C29 C 0.2624(3) 0.11511(13) 0.5140(4) 0.0696(9) Uani 1 1 d . . . . .
H29 H 0.219797 0.085852 0.533321 0.083 Uiso 1 1 calc R U . . .
C3 C 0.4791(4) 0.50702(12) 0.7380(3) 0.0657(9) Uani 1 1 d . . . . .
C6 C 0.551(3) 0.4892(13) 0.857(3) 0.095(5) Uani 0.3333 1 d . U P A 1
H6A H 0.603390 0.459911 0.847279 0.142 Uiso 0.3333 1 calc R U P A 1
H6B H 0.489827 0.479511 0.905178 0.142 Uiso 0.3333 1 calc R U P A 1
H6C H 0.604203 0.516664 0.894822 0.142 Uiso 0.3333 1 calc R U P A 1
C12 C 0.389(3) 0.5481(8) 0.752(2) 0.115(5) Uani 0.3333 1 d . U P A 1
H12A H 0.354959 0.563041 0.676143 0.172 Uiso 0.3333 1 calc R U P A 1
H12B H 0.433208 0.574213 0.803416 0.172 Uiso 0.3333 1 calc R U P A 1
H12C H 0.319935 0.534124 0.784966 0.172 Uiso 0.3333 1 calc R U P A 1
C19 C 0.591(2) 0.5274(7) 0.6818(19) 0.085(4) Uani 0.3333 1 d . U P A 1
H19A H 0.631364 0.556055 0.727188 0.128 Uiso 0.3333 1 calc R U P A 1
H19B H 0.557102 0.538541 0.602503 0.128 Uiso 0.3333 1 calc R U P A 1
H19C H 0.652525 0.500403 0.680866 0.128 Uiso 0.3333 1 calc R U P A 1
C32 C 0.537(2) 0.5416(7) 0.6622(18) 0.085(4) Uani 0.3333 1 d . U P A 2
H32A H 0.474428 0.549795 0.592676 0.127 Uiso 0.3333 1 calc R U P A 2
H32B H 0.609773 0.524910 0.639886 0.127 Uiso 0.3333 1 calc R U P A 2
H32C H 0.564891 0.572861 0.704383 0.127 Uiso 0.3333 1 calc R U P A 2
C21 C 0.588(2) 0.4859(12) 0.846(3) 0.080(5) Uani 0.3333 1 d . U P A 2
H21A H 0.621658 0.514260 0.896203 0.120 Uiso 0.3333 1 calc R U P A 2
H21B H 0.656278 0.469941 0.815216 0.120 Uiso 0.3333 1 calc R U P A 2
H21C H 0.549970 0.461039 0.890743 0.120 Uiso 0.3333 1 calc R U P A 2
C20 C 0.383(2) 0.5362(6) 0.7984(14) 0.075(4) Uani 0.3333 1 d . U P A 2
H20A H 0.426906 0.563544 0.846253 0.113 Uiso 0.3333 1 calc R U P A 2
H20B H 0.346278 0.512776 0.847297 0.113 Uiso 0.3333 1 calc R U P A 2
H20C H 0.315519 0.550587 0.739469 0.113 Uiso 0.3333 1 calc R U P A 2
C37 C 0.458(3) 0.5536(7) 0.6561(18) 0.114(5) Uani 0.3333 1 d . U P A 3
H37A H 0.368515 0.563302 0.642105 0.172 Uiso 0.3333 1 calc R U P A 3
H37B H 0.482017 0.545026 0.582529 0.172 Uiso 0.3333 1 calc R U P A 3
H37C H 0.509579 0.581973 0.692082 0.172 Uiso 0.3333 1 calc R U P A 3
C35 C 0.616(2) 0.4995(7) 0.787(2) 0.123(5) Uani 0.3333 1 d . U P A 3
H35A H 0.626087 0.470900 0.841140 0.184 Uiso 0.3333 1 calc R U P A 3
H35B H 0.650362 0.530177 0.828109 0.184 Uiso 0.3333 1 calc R U P A 3
H35C H 0.661156 0.492375 0.724422 0.184 Uiso 0.3333 1 calc R U P A 3
C34 C 0.401(3) 0.5189(8) 0.8352(17) 0.103(5) Uani 0.3333 1 d . U P A 3
H34A H 0.404978 0.489846 0.887321 0.155 Uiso 0.3333 1 calc R U P A 3
H34B H 0.312802 0.525656 0.799345 0.155 Uiso 0.3333 1 calc R U P A 3
H34C H 0.436770 0.548740 0.879233 0.155 Uiso 0.3333 1 calc R U P A 3
Cl1 Cl 0.7581(2) 0.34769(11) 1.0730(2) 0.1706(9) Uani 1 1 d . . . . .
Cl2 Cl 0.9725(3) 0.39075(12) 1.2433(3) 0.1987(11) Uani 1 1 d . . . . .
Cl3 Cl -0.1230(7) 0.4420(2) 0.5998(9) 0.170(3) Uani 0.5 1 d . . P B 1
Cl4 Cl 0.0109(7) 0.4756(2) 0.8301(9) 0.204(3) Uani 0.5 1 d . . P B 1
Cl5 Cl -0.0559(8) 0.4521(4) 0.8687(6) 0.202(3) Uani 0.5 1 d . . P B 2
C36 C 0.9262(7) 0.3440(3) 1.1574(7) 0.139(2) Uani 1 1 d . . . . .
H36A H 0.935137 0.312477 1.203677 0.167 Uiso 1 1 calc R U . . .
H36B H 0.983634 0.341341 1.101645 0.167 Uiso 1 1 calc R U . . .
C33 C -0.0356(9) 0.4292(3) 0.7306(7) 0.148(3) Uani 1 1 d . . . . .
H33A H 0.042005 0.412026 0.717513 0.178 Uiso 0.5 1 calc R U P B 1
H33B H -0.083202 0.403973 0.767332 0.178 Uiso 0.5 1 calc R U P B 1
Cl6 Cl -0.0894(8) 0.4672(3) 0.6153(7) 0.164(2) Uani 0.5 1 d . . P B 2

loop_
_atom_site_aniso_label
_atom_site_aniso_U_11
_atom_site_aniso_U_22
_atom_site_aniso_U_33
_atom_site_aniso_U_23
_atom_site_aniso_U_13
_atom_site_aniso_U_12
S3 0.0297(4) 0.0568(4) 0.0518(4) -0.0084(3) 0.0039(3) 0.0042(2)
N12 0.0313(10) 0.0524(12) 0.0335(10) -0.0023(8) 0.0089(8) 0.0013(8)
N6 0.0399(11) 0.0580(13) 0.0349(10) -0.0092(9) 0.0094(8) -0.0011(9)
C14 0.0325(12) 0.0402(12) 0.0335(11) -0.0007(9) 0.0096(9) 0.0015(9)
C1 0.0371(12) 0.0404(12) 0.0335(11) 0.0024(9) 0.0114(9) 0.0035(9)
C11 0.0312(12) 0.0460(13) 0.0414(12) 0.0005(10) 0.0059(9) -0.0009(9)
C13 0.0298(11) 0.0411(12) 0.0350(11) -0.0034(9) 0.0064(9) -0.0004(9)
C5 0.0308(11) 0.0490(13) 0.0331(11) -0.0080(9) 0.0022(9) 0.0008(9)
C4 0.0297(11) 0.0462(13) 0.0378(11) -0.0034(9) 0.0080(9) 0.0010(9)
C9 0.0300(11) 0.0466(13) 0.0391(12) -0.0018(10) 0.0078(9) -0.0016(9)
C10 0.0302(12) 0.0472(13) 0.0446(13) -0.0017(10) 0.0079(9) -0.0014(9)
C18 0.0473(14) 0.0424(13) 0.0374(12) -0.0010(9) 0.0117(10) -0.0008(10)
C26 0.0316(11) 0.0464(13) 0.0418(12) -0.0051(10) 0.0034(9) 0.0045(9)
C2 0.0358(12) 0.0483(14) 0.0441(13) 0.0010(10) 0.0102(10) 0.0047(10)
C17 0.0687(18) 0.0426(14) 0.0439(14) -0.0005(11) 0.0206(12) 0.0034(12)
C31 0.0446(14) 0.0538(15) 0.0418(13) -0.0024(11) 0.0040(10) -0.0008(11)
C7 0.0458(14) 0.0626(16) 0.0337(12) -0.0008(11) 0.0103(10) -0.0031(12)
C25 0.0405(14) 0.0651(17) 0.0437(14) 0.0006(12) 0.0024(11) -0.0011(12)
C22 0.0328(13) 0.0682(18) 0.0558(15) -0.0063(13) 0.0135(11) -0.0040(11)
C8 0.0385(13) 0.0681(17) 0.0403(13) -0.0027(12) 0.0148(10) -0.0054(12)
C27 0.0493(15) 0.0551(16) 0.0610(17) -0.0190(13) 0.0129(12) 0.0003(12)
C16 0.0679(19) 0.0521(16) 0.0637(17) -0.0027(13) 0.0204(15) 0.0200(14)
C15 0.0487(16) 0.0612(18) 0.0638(17) -0.0044(13) 0.0090(13) 0.0188(13)
C23 0.0284(13) 0.078(2) 0.076(2) -0.0029(16) 0.0078(12) 0.0022(12)
C24 0.0353(14) 0.0742(19) 0.0623(17) 0.0024(14) -0.0062(12) 0.0020(13)
C30 0.0578(18) 0.0674(19) 0.0594(17) 0.0136(14) 0.0098(14) -0.0035(14)
C28 0.065(2) 0.0479(16) 0.093(2) -0.0193(16) 0.0123(17) -0.0047(14)
C29 0.0623(19) 0.0520(17) 0.091(2) 0.0099(16) 0.0068(17) -0.0047(14)
C3 0.091(3) 0.0475(16) 0.0635(18) -0.0138(14) 0.0276(17) -0.0064(15)
C6 0.151(12) 0.072(8) 0.063(7) -0.021(7) 0.022(9) -0.033(10)
C12 0.150(10) 0.077(9) 0.119(10) -0.034(8) 0.029(10) -0.008(8)
C19 0.118(10) 0.060(8) 0.082(8) -0.019(6) 0.031(7) -0.030(7)
C32 0.134(11) 0.056(8) 0.075(7) -0.006(6) 0.049(9) -0.030(8)
C21 0.111(10) 0.065(7) 0.062(8) -0.027(6) 0.008(8) -0.004(8)
C20 0.125(8) 0.052(8) 0.057(8) -0.013(6) 0.039(7) 0.015(7)
C37 0.174(11) 0.063(7) 0.102(8) 0.001(6) 0.014(10) -0.035(8)
C35 0.154(11) 0.084(8) 0.121(10) -0.038(8) 0.005(9) -0.023(8)
C34 0.159(10) 0.076(9) 0.076(8) -0.029(7) 0.024(8) -0.031(8)
Cl1 0.1600(18) 0.204(2) 0.1690(18) -0.0333(15) 0.0847(15) -0.0004(15)
Cl2 0.169(2) 0.199(2) 0.219(3) -0.046(2) 0.0138(18) 0.0081(18)
Cl3 0.127(3) 0.125(4) 0.244(6) 0.046(4) -0.002(3) 0.010(3)
Cl4 0.179(6) 0.127(4) 0.291(9) -0.030(4) 0.008(5) 0.018(3)
Cl5 0.212(7) 0.231(8) 0.159(4) 0.018(4) 0.028(4) 0.084(6)
C36 0.141(6) 0.141(5) 0.150(6) -0.011(4) 0.065(5) 0.028(4)
C33 0.176(7) 0.102(4) 0.171(7) 0.032(4) 0.043(6) 0.018(4)
Cl6 0.163(6) 0.156(5) 0.173(5) 0.065(4) 0.032(4) 0.058(4)

loop_
_atom_type_symbol
_atom_type_description
_atom_type_scat_dispersion_real
_atom_type_scat_dispersion_imag
_atom_type_scat_source
C C 0.0181 0.0091 'International Tables Vol C Tables 4.2.6.8 and 6.1.1.4'
H H 0.0000 0.0000 'International Tables Vol C Tables 4.2.6.8 and 6.1.1.4'
Cl Cl 0.3639 0.7018 'International Tables Vol C Tables 4.2.6.8 and 6.1.1.4'
N N 0.0311 0.0180 'International Tables Vol C Tables 4.2.6.8 and 6.1.1.4'
S S 0.3331 0.5567 'International Tables Vol C Tables 4.2.6.8 and 6.1.1.4'

loop_
_geom_angle_atom_site_label_1
_geom_angle_atom_site_label_2
_geom_angle_atom_site_label_3
_geom_angle
_geom_angle_site_symmetry_1
_geom_angle_site_symmetry_3
_geom_angle_publ_flag
C4 S3 C2 91.07(11) . . ?
C11 N12 H12 125.8 . . ?
C11 N12 C13 108.45(19) . . ?
C13 N12 H12 125.8 . . ?
C5 N6 C7 118.6(2) . . ?
C1 C14 C13 124.4(2) . . ?
C4 C14 C1 112.3(2) . . ?
C4 C14 C13 123.3(2) . . ?
C18 C1 C14 129.0(2) . . ?
C18 C1 C2 119.4(2) . . ?
C2 C1 C14 111.5(2) . . ?
N12 C11 C10 107.8(2) . . ?
N12 C11 C25 130.2(2) . . ?
C25 C11 C10 122.0(2) . . ?
N12 C13 C14 120.0(2) . . ?
C9 C13 N12 110.1(2) . . ?
C9 C13 C14 129.8(2) . . ?
N6 C5 C4 122.9(2) . . ?
N6 C5 C26 120.4(2) . . ?
C26 C5 C4 116.8(2) . . ?
C14 C4 S3 113.37(18) . . ?
C14 C4 C5 125.5(2) . . ?
C5 C4 S3 121.08(17) . . ?
C13 C9 C10 106.1(2) . . ?
C13 C9 C8 130.0(2) . . ?
C10 C9 C8 123.8(2) . . ?
C11 C10 C9 107.4(2) . . ?
C22 C10 C11 119.5(2) . . ?
C22 C10 C9 133.0(2) . . ?
C1 C18 H18 119.6 . . ?
C17 C18 C1 120.9(2) . . ?
C17 C18 H18 119.6 . . ?
C31 C26 C5 120.5(2) . . ?
C27 C26 C5 121.1(2) . . ?
C27 C26 C31 118.4(3) . . ?
C1 C2 S3 111.75(18) . . ?
C15 C2 S3 127.7(2) . . ?
C15 C2 C1 120.5(2) . . ?
C18 C17 C16 118.0(3) . . ?
C18 C17 C3 120.7(3) . . ?
C16 C17 C3 121.3(3) . . ?
C26 C31 H31 119.6 . . ?
C30 C31 C26 120.8(3) . . ?
C30 C31 H31 119.6 . . ?
N6 C7 H7A 109.0 . . ?
N6 C7 H7B 109.0 . . ?
N6 C7 C8 112.8(2) . . ?
H7A C7 H7B 107.8 . . ?
C8 C7 H7A 109.0 . . ?
C8 C7 H7B 109.0 . . ?
C11 C25 H25 121.3 . . ?
C24 C25 C11 117.5(3) . . ?
C24 C25 H25 121.3 . . ?
C10 C22 H22 120.7 . . ?
C23 C22 C10 118.5(3) . . ?
C23 C22 H22 120.7 . . ?
C9 C8 C7 116.4(2) . . ?
C9 C8 H8A 108.2 . . ?
C9 C8 H8B 108.2 . . ?
C7 C8 H8A 108.2 . . ?
C7 C8 H8B 108.2 . . ?
H8A C8 H8B 107.3 . . ?
C26 C27 H27 119.9 . . ?
C28 C27 C26 120.2(3) . . ?
C28 C27 H27 119.9 . . ?
C17 C16 H16 118.7 . . ?
C15 C16 C17 122.7(3) . . ?
C15 C16 H16 118.7 . . ?
C2 C15 H15 120.7 . . ?
C16 C15 C2 118.6(3) . . ?
C16 C15 H15 120.7 . . ?
C22 C23 H23 119.5 . . ?
C22 C23 C24 121.0(3) . . ?
C24 C23 H23 119.5 . . ?
C25 C24 C23 121.5(3) . . ?
C25 C24 H24 119.3 . . ?
C23 C24 H24 119.3 . . ?
C31 C30 H30 120.0 . . ?
C29 C30 C31 119.9(3) . . ?
C29 C30 H30 120.0 . . ?
C27 C28 H28 119.8 . . ?
C27 C28 C29 120.5(3) . . ?
C29 C28 H28 119.8 . . ?
C30 C29 C28 120.1(3) . . ?
C30 C29 H29 119.9 . . ?
C28 C29 H29 119.9 . . ?
C17 C3 C19 108.9(7) . . ?
C17 C3 C21 107.8(11) . . ?
C17 C3 C20 112.5(8) . . ?
C17 C3 C34 108.3(7) . . ?
C6 C3 C17 109.1(12) . . ?
C6 C3 C19 101.5(14) . . ?
C12 C3 C17 114.8(10) . . ?
C12 C3 C6 110.3(15) . . ?
C12 C3 C19 111.4(13) . . ?
C32 C3 C17 110.4(8) . . ?
C32 C3 C21 110.5(15) . . ?
C32 C3 C20 111.1(11) . . ?
C20 C3 C21 104.4(12) . . ?
C37 C3 C17 107.5(7) . . ?
C37 C3 C34 104.9(13) . . ?
C35 C3 C17 112.6(7) . . ?
C35 C3 C37 111.3(13) . . ?
C35 C3 C34 111.9(13) . . ?
C3 C6 H6A 109.5 . . ?
C3 C6 H6B 109.5 . . ?
C3 C6 H6C 109.5 . . ?
H6A C6 H6B 109.5 . . ?
H6A C6 H6C 109.5 . . ?
H6B C6 H6C 109.5 . . ?
C3 C12 H12A 109.5 . . ?
C3 C12 H12B 109.5 . . ?
C3 C12 H12C 109.5 . . ?
H12A C12 H12B 109.5 . . ?
H12A C12 H12C 109.5 . . ?
H12B C12 H12C 109.5 . . ?
C3 C19 H19A 109.5 . . ?
C3 C19 H19B 109.5 . . ?
C3 C19 H19C 109.5 . . ?
H19A C19 H19B 109.5 . . ?
H19A C19 H19C 109.5 . . ?
H19B C19 H19C 109.5 . . ?
C3 C32 H32A 109.5 . . ?
C3 C32 H32B 109.5 . . ?
C3 C32 H32C 109.5 . . ?
H32A C32 H32B 109.5 . . ?
H32A C32 H32C 109.5 . . ?
H32B C32 H32C 109.5 . . ?
C3 C21 H21A 109.5 . . ?
C3 C21 H21B 109.5 . . ?
C3 C21 H21C 109.5 . . ?
H21A C21 H21B 109.5 . . ?
H21A C21 H21C 109.5 . . ?
H21B C21 H21C 109.5 . . ?
C3 C20 H20A 109.5 . . ?
C3 C20 H20B 109.5 . . ?
C3 C20 H20C 109.5 . . ?
H20A C20 H20B 109.5 . . ?
H20A C20 H20C 109.5 . . ?
H20B C20 H20C 109.5 . . ?
C3 C37 H37A 109.5 . . ?
C3 C37 H37B 109.5 . . ?
C3 C37 H37C 109.5 . . ?
H37A C37 H37B 109.5 . . ?
H37A C37 H37C 109.5 . . ?
H37B C37 H37C 109.5 . . ?
C3 C35 H35A 109.5 . . ?
C3 C35 H35B 109.5 . . ?
C3 C35 H35C 109.5 . . ?
H35A C35 H35B 109.5 . . ?
H35A C35 H35C 109.5 . . ?
H35B C35 H35C 109.5 . . ?
C3 C34 H34A 109.5 . . ?
C3 C34 H34B 109.5 . . ?
C3 C34 H34C 109.5 . . ?
H34A C34 H34B 109.5 . . ?
H34A C34 H34C 109.5 . . ?
H34B C34 H34C 109.5 . . ?
Cl1 C36 H36A 108.3 . . ?
Cl1 C36 H36B 108.3 . . ?
Cl2 C36 Cl1 116.1(4) . . ?
Cl2 C36 H36A 108.3 . . ?
Cl2 C36 H36B 108.3 . . ?
H36A C36 H36B 107.4 . . ?
Cl3 C33 Cl4 121.7(5) . . ?
Cl3 C33 H33A 106.9 . . ?
Cl3 C33 H33B 106.9 . . ?
Cl4 C33 H33A 106.9 . . ?
Cl4 C33 H33B 106.9 . . ?
H33A C33 H33B 106.7 . . ?
Cl6 C33 Cl5 116.4(5) . . ?

loop_
_geom_bond_atom_site_label_1
_geom_bond_atom_site_label_2
_geom_bond_distance
_geom_bond_site_symmetry_2
_geom_bond_publ_flag
S3 C4 1.729(2) . ?
S3 C2 1.735(3) . ?
N12 H12 0.8600 . ?
N12 C11 1.378(3) . ?
N12 C13 1.388(3) . ?
N6 C5 1.289(3) . ?
N6 C7 1.458(4) . ?
C14 C1 1.441(3) . ?
C14 C13 1.468(3) . ?
C14 C4 1.361(3) . ?
C1 C18 1.400(3) . ?
C1 C2 1.404(3) . ?
C11 C10 1.405(4) . ?
C11 C25 1.388(4) . ?
C13 C9 1.370(3) . ?
C5 C4 1.488(3) . ?
C5 C26 1.481(4) . ?
C9 C10 1.441(3) . ?
C9 C8 1.497(3) . ?
C10 C22 1.399(4) . ?
C18 H18 0.9300 . ?
C18 C17 1.382(4) . ?
C26 C31 1.394(4) . ?
C26 C27 1.388(4) . ?
C2 C15 1.393(4) . ?
C17 C16 1.410(5) . ?
C17 C3 1.536(4) . ?
C31 H31 0.9300 . ?
C31 C30 1.384(4) . ?
C7 H7A 0.9700 . ?
C7 H7B 0.9700 . ?
C7 C8 1.525(4) . ?
C25 H25 0.9300 . ?
C25 C24 1.383(4) . ?
C22 H22 0.9300 . ?
C22 C23 1.384(4) . ?
C8 H8A 0.9700 . ?
C8 H8B 0.9700 . ?
C27 H27 0.9300 . ?
C27 C28 1.379(5) . ?
C16 H16 0.9300 . ?
C16 C15 1.368(5) . ?
C15 H15 0.9300 . ?
C23 H23 0.9300 . ?
C23 C24 1.395(5) . ?
C24 H24 0.9300 . ?
C30 H30 0.9300 . ?
C30 C29 1.364(5) . ?
C28 H28 0.9300 . ?
C28 C29 1.380(5) . ?
C29 H29 0.9300 . ?
C3 C6 1.51(4) . ?
C3 C12 1.46(2) . ?
C3 C19 1.54(2) . ?
C3 C32 1.467(17) . ?
C3 C21 1.62(3) . ?
C3 C20 1.539(16) . ?
C3 C37 1.523(19) . ?
C3 C35 1.46(2) . ?
C3 C34 1.55(2) . ?
C6 H6A 0.9600 . ?
C6 H6B 0.9600 . ?
C6 H6C 0.9600 . ?
C12 H12A 0.9600 . ?
C12 H12B 0.9600 . ?
C12 H12C 0.9600 . ?
C19 H19A 0.9600 . ?
C19 H19B 0.9600 . ?
C19 H19C 0.9600 . ?
C32 H32A 0.9600 . ?
C32 H32B 0.9600 . ?
C32 H32C 0.9600 . ?
C21 H21A 0.9600 . ?
C21 H21B 0.9600 . ?
C21 H21C 0.9600 . ?
C20 H20A 0.9600 . ?
C20 H20B 0.9600 . ?
C20 H20C 0.9600 . ?
C37 H37A 0.9600 . ?
C37 H37B 0.9600 . ?
C37 H37C 0.9600 . ?
C35 H35A 0.9600 . ?
C35 H35B 0.9600 . ?
C35 H35C 0.9600 . ?
C34 H34A 0.9600 . ?
C34 H34B 0.9600 . ?
C34 H34C 0.9600 . ?
Cl1 C36 1.856(8) . ?
Cl2 C36 1.580(8) . ?
Cl3 C33 1.644(12) . ?
Cl4 C33 1.670(11) . ?
Cl5 C33 1.753(11) . ?
C36 H36A 0.9700 . ?
C36 H36B 0.9700 . ?
C33 H33A 0.9700 . ?
C33 H33B 0.9700 . ?
C33 Cl6 1.664(9) . ?

loop_
_geom_torsion_atom_site_label_1
_geom_torsion_atom_site_label_2
_geom_torsion_atom_site_label_3
_geom_torsion_atom_site_label_4
_geom_torsion
_geom_torsion_site_symmetry_1
_geom_torsion_site_symmetry_2
_geom_torsion_site_symmetry_3
_geom_torsion_site_symmetry_4
_geom_torsion_publ_flag
S3 C2 C15 C16 -176.9(2) . . . . ?
N12 C11 C10 C9 -1.9(3) . . . . ?
N12 C11 C10 C22 176.9(2) . . . . ?
N12 C11 C25 C24 -177.8(3) . . . . ?
N12 C13 C9 C10 0.3(3) . . . . ?
N12 C13 C9 C8 -177.8(3) . . . . ?
N6 C5 C4 S3 116.6(2) . . . . ?
N6 C5 C4 C14 -61.7(3) . . . . ?
N6 C5 C26 C31 155.2(2) . . . . ?
N6 C5 C26 C27 -26.8(3) . . . . ?
N6 C7 C8 C9 -54.7(3) . . . . ?
C14 C1 C18 C17 176.4(2) . . . . ?
C14 C1 C2 S3 0.3(3) . . . . ?
C14 C1 C2 C15 -177.5(2) . . . . ?
C14 C13 C9 C10 177.9(2) . . . . ?
C14 C13 C9 C8 -0.2(4) . . . . ?
C1 C14 C13 N12 54.6(3) . . . . ?
C1 C14 C13 C9 -122.8(3) . . . . ?
C1 C14 C4 S3 -0.1(3) . . . . ?
C1 C14 C4 C5 178.4(2) . . . . ?
C1 C18 C17 C16 0.5(4) . . . . ?
C1 C18 C17 C3 -177.0(2) . . . . ?
C1 C2 C15 C16 0.5(4) . . . . ?
C11 N12 C13 C14 -179.3(2) . . . . ?
C11 N12 C13 C9 -1.5(3) . . . . ?
C11 C10 C22 C23 1.3(4) . . . . ?
C11 C25 C24 C23 0.8(5) . . . . ?
C13 N12 C11 C10 2.1(3) . . . . ?
C13 N12 C11 C25 -178.9(3) . . . . ?
C13 C14 C1 C18 2.3(4) . . . . ?
C13 C14 C1 C2 178.6(2) . . . . ?
C13 C14 C4 S3 -178.86(18) . . . . ?
C13 C14 C4 C5 -0.4(4) . . . . ?
C13 C9 C10 C11 0.9(3) . . . . ?
C13 C9 C10 C22 -177.6(3) . . . . ?
C13 C9 C8 C7 -24.7(4) . . . . ?
C5 N6 C7 C8 98.1(3) . . . . ?
C5 C26 C31 C30 178.2(2) . . . . ?
C5 C26 C27 C28 -177.8(3) . . . . ?
C4 S3 C2 C1 -0.26(19) . . . . ?
C4 S3 C2 C15 177.4(3) . . . . ?
C4 C14 C1 C18 -176.5(2) . . . . ?
C4 C14 C1 C2 -0.1(3) . . . . ?
C4 C14 C13 N12 -126.8(2) . . . . ?
C4 C14 C13 C9 55.9(4) . . . . ?
C4 C5 C26 C31 -24.3(3) . . . . ?
C4 C5 C26 C27 153.7(2) . . . . ?
C9 C10 C22 C23 179.7(3) . . . . ?
C10 C11 C25 C24 1.2(4) . . . . ?
C10 C9 C8 C7 157.5(3) . . . . ?
C10 C22 C23 C24 0.7(5) . . . . ?
C18 C1 C2 S3 177.00(18) . . . . ?
C18 C1 C2 C15 -0.8(4) . . . . ?
C18 C17 C16 C15 -0.8(4) . . . . ?
C18 C17 C3 C6 -54.2(12) . . . . ?
C18 C17 C3 C12 -178.5(11) . . . . ?
C18 C17 C3 C19 55.9(9) . . . . ?
C18 C17 C3 C32 83.2(12) . . . . ?
C18 C17 C3 C21 -37.5(12) . . . . ?
C18 C17 C3 C20 -152.1(7) . . . . ?
C18 C17 C3 C37 119.4(12) . . . . ?
C18 C17 C3 C35 -3.5(12) . . . . ?
C18 C17 C3 C34 -127.7(10) . . . . ?
C26 C5 C4 S3 -63.9(3) . . . . ?
C26 C5 C4 C14 117.7(3) . . . . ?
C26 C31 C30 C29 -0.5(5) . . . . ?
C26 C27 C28 C29 -0.1(5) . . . . ?
C2 S3 C4 C14 0.2(2) . . . . ?
C2 S3 C4 C5 -178.4(2) . . . . ?
C2 C1 C18 C17 0.3(4) . . . . ?
C17 C16 C15 C2 0.3(5) . . . . ?
C31 C26 C27 C28 0.2(4) . . . . ?
C31 C30 C29 C28 0.6(5) . . . . ?
C7 N6 C5 C4 -4.3(3) . . . . ?
C7 N6 C5 C26 176.3(2) . . . . ?
C25 C11 C10 C9 179.0(2) . . . . ?
C25 C11 C10 C22 -2.3(4) . . . . ?
C22 C23 C24 C25 -1.8(5) . . . . ?
C8 C9 C10 C11 179.2(2) . . . . ?
C8 C9 C10 C22 0.7(5) . . . . ?
C27 C26 C31 C30 0.1(4) . . . . ?
C27 C28 C29 C30 -0.2(5) . . . . ?
C16 C17 C3 C6 128.4(12) . . . . ?
C16 C17 C3 C12 4.1(12) . . . . ?
C16 C17 C3 C19 -121.6(9) . . . . ?
C16 C17 C3 C32 -94.2(12) . . . . ?
C16 C17 C3 C21 145.1(11) . . . . ?
C16 C17 C3 C20 30.5(8) . . . . ?
C16 C17 C3 C37 -58.0(12) . . . . ?
C16 C17 C3 C35 179.1(12) . . . . ?
C16 C17 C3 C34 54.9(10) . . . . ?
C3 C17 C16 C15 176.7(3) . . . . ?
